data_4516301
loop_
_publ_author_name
'Smith, Mark G.'
'Forbes, Roy P.'
'Lemmerer, Andreas'

_publ_section_title
;
 Covalent-Assisted Supramolecular Synthesis: Masking of Amides in
 Co-Crystal Synthesis using Benzophenone Derivatives
;
_journal_issue 8
_journal_name_full 'Crystal Growth &amp; Design'
_journal_page_first 3813
_journal_paper_doi 10.1021/acs.cgd.5b00462
_journal_volume 15
_journal_year 2015
_chemical_formula_moiety 'C20 H17 N3 O, C7 H6 O3'
_chemical_formula_sum 'C27 H23 N3 O4'
_chemical_formula_weight 453.48
_chemical_name_systematic
;
 ((E)-N'-(phenyl(p-tolyl)methylene)isonicotinohydrazide)_(salicyclic acid), 
;
_space_group_IT_number 2
_space_group_name_Hall '-P 1'
_space_group_name_H-M_alt 'P -1'
_symmetry_cell_setting triclinic
_symmetry_space_group_name_Hall '-P 1'
_symmetry_space_group_name_H-M 'P -1'
_atom_sites_solution_hydrogens geom
_atom_sites_solution_primary direct
_atom_sites_solution_secondary difmap
_audit_conform_dict_location ftp://ftp.iucr.org/pub/cif_core.dic
_audit_conform_dict_name cif_core.dic
_audit_conform_dict_version 2.3
_audit_creation_date 2014-04-14T13:39:24-00:00
_audit_creation_method 'WinGX routine CIF_UPDATE'
_cell_angle_alpha 98.727(2)
_cell_angle_beta 98.596(2)
_cell_angle_gamma 100.665(2)
_cell_formula_units_Z 2
_cell_length_a 6.6193(2)
_cell_length_b 12.3234(3)
_cell_length_c 14.4180(3)
_cell_measurement_reflns_used 4760
_cell_measurement_temperature 173(2)
_cell_measurement_theta_max 28.25
_cell_measurement_theta_min 2.91
_cell_volume 1123.17(5)
_computing_cell_refinement 'SAINT-Plus (Bruker, 2004)'
_computing_data_collection 'APEX2 (Bruker, 2005)'
_computing_data_reduction 'SAINT-Plus and XPREP (Bruker 2004)'
_computing_molecular_graphics
;
Ortep-3 for Windows (Farrugia, 1997) and DIAMOND (Brandenburg, 1999)
;
_computing_publication_material
;
WinGX publication routines (Farrugia, 1999) and PLATON (Spek, 2009)
;
_computing_structure_refinement 'SHELXL-97 (Sheldrick, 2008)'
_computing_structure_solution 'SHELXS-97 (Sheldrick, 2008)'
_diffrn_ambient_temperature 173(2)
_diffrn_measured_fraction_theta_full 1
_diffrn_measured_fraction_theta_max 1
_diffrn_measurement_device_type 'Bruker APEX II CCD area detector'
_diffrn_measurement_method '\w scans'
_diffrn_radiation_monochromator graphite
_diffrn_radiation_type MoK\a
_diffrn_radiation_wavelength 0.71073
_diffrn_reflns_av_R_equivalents 0.0321
_diffrn_reflns_av_unetI/netI 0.0332
_diffrn_reflns_limit_h_max 8
_diffrn_reflns_limit_h_min -8
_diffrn_reflns_limit_k_max 16
_diffrn_reflns_limit_k_min -16
_diffrn_reflns_limit_l_max 19
_diffrn_reflns_limit_l_min -18
_diffrn_reflns_number 19872
_diffrn_reflns_theta_full 28
_diffrn_reflns_theta_max 28
_diffrn_reflns_theta_min 1.45
_diffrn_standards_number 0
_exptl_absorpt_coefficient_mu 0.091
_exptl_absorpt_correction_T_max 0.99
_exptl_absorpt_correction_T_min 0.97
_exptl_absorpt_correction_type multi-scan
_exptl_absorpt_process_details 'SADABS (Sheldrick, 1996)'
_exptl_crystal_colour colourless
_exptl_crystal_density_diffrn 1.341
_exptl_crystal_density_method 'not measured'
_exptl_crystal_description Cuboid
_exptl_crystal_F_000 476
_exptl_crystal_size_max 0.45
_exptl_crystal_size_mid 0.15
_exptl_crystal_size_min 0.1
_refine_diff_density_max 0.297
_refine_diff_density_min -0.217
_refine_diff_density_rms 0.042
_refine_ls_extinction_method none
_refine_ls_goodness_of_fit_ref 1.028
_refine_ls_hydrogen_treatment mixed
_refine_ls_matrix_type full
_refine_ls_number_parameters 320
_refine_ls_number_reflns 5411
_refine_ls_number_restraints 0
_refine_ls_restrained_S_all 1.028
_refine_ls_R_factor_all 0.0735
_refine_ls_R_factor_gt 0.0469
_refine_ls_shift/su_max 0.016
_refine_ls_shift/su_mean 0
_refine_ls_structure_factor_coef Fsqd
_refine_ls_weighting_details 'calc w=1/[\s^2^(Fo^2^)+(0.0648P)^2^+0.2250P] where P=(Fo^2^+2Fc^2^)/3'
_refine_ls_weighting_scheme calc
_refine_ls_wR_factor_gt 0.1187
_refine_ls_wR_factor_ref 0.1338
_reflns_number_gt 3823
_reflns_number_total 5411
_reflns_threshold_expression >2sigma(I)
_cod_data_source_file cg5b00462_si_001.cif
_cod_data_source_block 4
_cod_depositor_comments
;
The following automatic conversions were performed:

data item '_symmetry_cell_setting' value 'Triclinic' was changed to
'triclinic' in accordance with the
/home/saulius/struct/COD-crude-data/automatic-downloads/DataCite-retrospective/ACS/depositions/lib/dictionaries/cif_core.dic
dictionary named 'cif_core.dic' version 2.4.2 last updated on
2011-04-26.

Automatic conversion script
Id: cif_fix_values 6909 2019-04-08 15:41:33Z antanas 
;
_cod_original_sg_symbol_H-M P-1
_cod_database_code 4516301

loop_
_symmetry_equiv_pos_as_xyz
'x, y, z'
'-x, -y, -z'

loop_
_atom_site_label
_atom_site_type_symbol
_atom_site_fract_x
_atom_site_fract_y
_atom_site_fract_z
_atom_site_U_iso_or_equiv
_atom_site_adp_type
_atom_site_occupancy
_atom_site_symmetry_multiplicity
_atom_site_calc_flag
_atom_site_refinement_flags
C1 C 0.4244(2) 0.26405(11) 0.77978(10) 0.0283(3) Uani 1 1 d .
C2 C 0.2115(2) 0.25483(12) 0.75315(10) 0.0312(3) Uani 1 1 d .
H2A H 0.1468 0.3136 0.7761 0.037 Uiso 1 1 calc R
C3 C 0.0941(3) 0.15828(13) 0.69240(11) 0.0338(3) Uani 1 1 d .
H3 H -0.0518 0.1526 0.6735 0.041 Uiso 1 1 calc R
C4 C 0.3845(3) 0.08263(12) 0.68483(11) 0.0352(4) Uani 1 1 d .
H4A H 0.4454 0.0227 0.6609 0.042 Uiso 1 1 calc R
C5 C 0.5114(3) 0.17583(12) 0.74421(11) 0.0334(3) Uani 1 1 d .
H5 H 0.6573 0.1799 0.7608 0.04 Uiso 1 1 calc R
C6 C 0.5698(3) 0.36229(12) 0.84756(11) 0.0329(3) Uani 1 1 d .
C7 C 0.5481(2) 0.64408(12) 0.91930(10) 0.0291(3) Uani 1 1 d .
C8 C 0.3603(2) 0.65411(12) 0.85224(10) 0.0311(3) Uani 1 1 d .
C9 C 0.1606(3) 0.59692(13) 0.85520(11) 0.0357(4) Uani 1 1 d .
H19 H 0.1397 0.5522 0.9025 0.043 Uiso 1 1 calc R
C10 C -0.0082(3) 0.60518(14) 0.78907(12) 0.0427(4) Uani 1 1 d .
H18 H -0.1447 0.5658 0.7911 0.051 Uiso 1 1 calc R
C11 C 0.0209(3) 0.66999(15) 0.72062(12) 0.0441(4) Uani 1 1 d .
H17 H -0.0956 0.6755 0.6757 0.053 Uiso 1 1 calc R
C12 C 0.2186(3) 0.72702(14) 0.71675(12) 0.0447(4) Uani 1 1 d .
H16 H 0.2383 0.7714 0.6691 0.054 Uiso 1 1 calc R
C13 C 0.3880(3) 0.71946(13) 0.78251(11) 0.0378(4) Uani 1 1 d .
H15 H 0.5241 0.7591 0.7801 0.045 Uiso 1 1 calc R
C14 C 0.6782(2) 0.74659(11) 0.98299(10) 0.0290(3) Uani 1 1 d .
C15 C 0.8896(3) 0.75379(12) 1.01618(10) 0.0321(3) Uani 1 1 d .
H8 H 0.9507 0.6912 0.9999 0.039 Uiso 1 1 calc R
C16 C 1.0113(3) 0.85181(13) 1.07280(10) 0.0347(3) Uani 1 1 d .
H9 H 1.1561 0.8559 1.0936 0.042 Uiso 1 1 calc R
C17 C 0.9266(3) 0.94416(12) 1.09981(10) 0.0342(4) Uani 1 1 d .
C18 C 0.7155(3) 0.93593(12) 1.06818(11) 0.0355(4) Uani 1 1 d .
H10 H 0.6537 0.9975 1.0869 0.043 Uiso 1 1 calc R
C19 C 0.5921(3) 0.83896(12) 1.00942(10) 0.0324(3) Uani 1 1 d .
H11 H 0.4482 0.8358 0.9872 0.039 Uiso 1 1 calc R
C20 C 1.0612(3) 1.04896(14) 1.16198(12) 0.0481(5) Uani 1 1 d .
H12 H 1.1579 1.0287 1.2116 0.072 Uiso 1 1 calc R
H13 H 0.9726 1.0939 1.1919 0.072 Uiso 1 1 calc R
H14 H 1.1411 1.0927 1.1231 0.072 Uiso 1 1 calc R
N1 N 0.4960(2) 0.45764(10) 0.85857(9) 0.0315(3) Uani 1 1 d .
N2 N 0.1779(2) 0.07319(10) 0.65949(9) 0.0339(3) Uani 1 1 d .
N3 N 0.6128(2) 0.55177(10) 0.92207(8) 0.0320(3) Uani 1 1 d .
O1 O 0.7376(2) 0.35360(10) 0.88850(10) 0.0554(4) Uani 1 1 d .
H1 H 0.383(3) 0.4612(15) 0.8213(13) 0.043(5) Uiso 1 1 d .
C21 C -0.3101(2) -0.25962(12) 0.48709(10) 0.0314(3) Uani 1 1 d .
C22 C -0.5256(3) -0.29264(14) 0.45429(11) 0.0375(4) Uani 1 1 d .
C23 C -0.6102(3) -0.40084(15) 0.40218(12) 0.0437(4) Uani 1 1 d .
H23 H -0.7567 -0.4238 0.3796 0.052 Uiso 1 1 calc R
C24 C -0.4827(3) -0.47366(14) 0.38368(12) 0.0428(4) Uani 1 1 d .
H24 H -0.5423 -0.5473 0.3487 0.051 Uiso 1 1 calc R
C25 C -0.2681(3) -0.44241(13) 0.41480(11) 0.0398(4) Uani 1 1 d .
H25 H -0.1811 -0.4938 0.4011 0.048 Uiso 1 1 calc R
C26 C -0.1827(3) -0.33520(13) 0.46614(11) 0.0355(4) Uani 1 1 d .
H26 H -0.0358 -0.3127 0.4874 0.043 Uiso 1 1 calc R
C27 C -0.2184(3) -0.14440(13) 0.54182(11) 0.0338(3) Uani 1 1 d .
O2 O -0.01543(18) -0.12111(10) 0.56392(8) 0.0407(3) Uani 1 1 d .
O3 O -0.3277(2) -0.07715(10) 0.56328(9) 0.0482(3) Uani 1 1 d .
O4 O -0.6588(2) -0.22336(13) 0.46920(10) 0.0539(4) Uani 1 1 d .
H2 H 0.045(4) -0.045(2) 0.5982(19) 0.099(9) Uiso 1 1 d .
H4 H -0.572(4) -0.160(2) 0.5028(18) 0.092(9) Uiso 1 1 d .

loop_
_atom_site_aniso_label
_atom_site_aniso_U_11
_atom_site_aniso_U_22
_atom_site_aniso_U_33
_atom_site_aniso_U_23
_atom_site_aniso_U_13
_atom_site_aniso_U_12
C1 0.0348(8) 0.0239(7) 0.0256(7) 0.0040(5) 0.0053(6) 0.0051(6)
C2 0.0357(9) 0.0275(7) 0.0306(7) 0.0019(6) 0.0075(6) 0.0086(6)
C3 0.0311(8) 0.0359(8) 0.0317(8) 0.0025(6) 0.0056(6) 0.0034(7)
C4 0.0428(10) 0.0279(7) 0.0343(8) -0.0013(6) 0.0066(7) 0.0118(7)
C5 0.0338(9) 0.0317(8) 0.0332(8) 0.0020(6) 0.0038(6) 0.0085(7)
C6 0.0372(9) 0.0258(7) 0.0322(8) 0.0029(6) 0.0005(7) 0.0043(6)
C7 0.0325(8) 0.0253(7) 0.0279(7) 0.0018(5) 0.0077(6) 0.0033(6)
C8 0.0359(9) 0.0236(7) 0.0316(8) -0.0019(6) 0.0063(6) 0.0060(6)
C9 0.0383(9) 0.0327(8) 0.0347(8) -0.0002(6) 0.0111(7) 0.0058(7)
C10 0.0324(9) 0.0432(9) 0.0479(10) -0.0058(7) 0.0092(8) 0.0064(7)
C11 0.0406(10) 0.0434(9) 0.0439(9) -0.0018(7) -0.0019(8) 0.0133(8)
C12 0.0535(12) 0.0366(9) 0.0416(9) 0.0086(7) 0.0008(8) 0.0087(8)
C13 0.0382(9) 0.0315(8) 0.0402(9) 0.0055(6) 0.0035(7) 0.0023(7)
C14 0.0351(8) 0.0248(7) 0.0260(7) 0.0028(5) 0.0066(6) 0.0043(6)
C15 0.0379(9) 0.0287(7) 0.0293(7) 0.0012(6) 0.0056(6) 0.0097(6)
C16 0.0356(9) 0.0355(8) 0.0294(7) 0.0021(6) 0.0036(6) 0.0034(7)
C17 0.0467(10) 0.0258(7) 0.0263(7) 0.0032(6) 0.0059(7) -0.0003(7)
C18 0.0480(10) 0.0247(7) 0.0353(8) 0.0032(6) 0.0102(7) 0.0112(7)
C19 0.0349(9) 0.0279(7) 0.0339(8) 0.0039(6) 0.0054(7) 0.0070(6)
C20 0.0628(12) 0.0323(8) 0.0398(9) -0.0008(7) 0.0045(9) -0.0034(8)
N1 0.0371(8) 0.0236(6) 0.0288(6) -0.0021(5) 0.0001(6) 0.0042(5)
N2 0.0391(8) 0.0281(6) 0.0296(6) -0.0014(5) 0.0043(6) 0.0018(6)
N3 0.0393(8) 0.0233(6) 0.0291(6) 0.0002(5) 0.0038(5) 0.0016(5)
O1 0.0484(8) 0.0320(6) 0.0716(9) -0.0075(6) -0.0204(7) 0.0121(6)
C21 0.0340(9) 0.0305(7) 0.0266(7) -0.0008(6) 0.0082(6) 0.0020(6)
C22 0.0333(9) 0.0429(9) 0.0339(8) 0.0011(7) 0.0114(7) 0.0027(7)
C23 0.0344(9) 0.0472(10) 0.0403(9) 0.0011(7) 0.0062(7) -0.0080(8)
C24 0.0508(11) 0.0318(8) 0.0368(8) -0.0008(7) 0.0074(8) -0.0078(8)
C25 0.0497(11) 0.0288(8) 0.0394(9) 0.0015(6) 0.0124(8) 0.0054(7)
C26 0.0351(9) 0.0335(8) 0.0343(8) 0.0021(6) 0.0057(7) 0.0023(7)
C27 0.0355(9) 0.0337(8) 0.0288(7) -0.0022(6) 0.0051(6) 0.0059(7)
O2 0.0337(7) 0.0313(6) 0.0475(7) -0.0085(5) -0.0021(5) 0.0032(5)
O3 0.0439(7) 0.0443(7) 0.0513(7) -0.0127(5) 0.0096(6) 0.0133(6)
O4 0.0338(7) 0.0598(8) 0.0630(9) -0.0073(7) 0.0128(6) 0.0090(6)

loop_
_atom_type_symbol
_atom_type_description
_atom_type_scat_dispersion_real
_atom_type_scat_dispersion_imag
_atom_type_scat_source
C C 0.0033 0.0016 'International Tables Vol C Tables 4.2.6.8 and 6.1.1.4'
H H 0 0 'International Tables Vol C Tables 4.2.6.8 and 6.1.1.4'
N N 0.0061 0.0033 'International Tables Vol C Tables 4.2.6.8 and 6.1.1.4'
O O 0.0106 0.006 'International Tables Vol C Tables 4.2.6.8 and 6.1.1.4'

loop_
_geom_angle_atom_site_label_1
_geom_angle_atom_site_label_2
_geom_angle_atom_site_label_3
_geom_angle
C2 C1 C5 118.28(13)
C2 C1 C6 124.60(13)
C5 C1 C6 117.09(14)
C1 C2 C3 118.88(14)
C1 C2 H2A 120.6
C3 C2 H2A 120.6
N2 C3 C2 122.61(15)
N2 C3 H3 118.7
C2 C3 H3 118.7
N2 C4 C5 122.42(14)
N2 C4 H4A 118.8
C5 C4 H4A 118.8
C4 C5 C1 119.39(15)
C4 C5 H5 120.3
C1 C5 H5 120.3
O1 C6 N1 123.96(14)
O1 C6 C1 121.28(14)
N1 C6 C1 114.76(14)
N3 C7 C14 116.86(14)
N3 C7 C8 124.11(13)
C14 C7 C8 118.91(12)
C9 C8 C13 119.24(15)
C9 C8 C7 121.92(13)
C13 C8 C7 118.80(14)
C10 C9 C8 119.94(15)
C10 C9 H19 120
C8 C9 H19 120
C11 C10 C9 120.32(16)
C11 C10 H18 119.8
C9 C10 H18 119.8
C10 C11 C12 120.33(17)
C10 C11 H17 119.8
C12 C11 H17 119.8
C11 C12 C13 119.79(16)
C11 C12 H16 120.1
C13 C12 H16 120.1
C12 C13 C8 120.38(16)
C12 C13 H15 119.8
C8 C13 H15 119.8
C15 C14 C19 118.56(14)
C15 C14 C7 120.90(13)
C19 C14 C7 120.52(14)
C16 C15 C14 120.31(14)
C16 C15 H8 119.8
C14 C15 H8 119.8
C15 C16 C17 121.51(16)
C15 C16 H9 119.2
C17 C16 H9 119.2
C18 C17 C16 118.01(14)
C18 C17 C20 121.46(15)
C16 C17 C20 120.53(16)
C17 C18 C19 121.17(14)
C17 C18 H10 119.4
C19 C18 H10 119.4
C18 C19 C14 120.41(15)
C18 C19 H11 119.8
C14 C19 H11 119.8
C17 C20 H12 109.5
C17 C20 H13 109.5
H12 C20 H13 109.5
C17 C20 H14 109.5
H12 C20 H14 109.5
H13 C20 H14 109.5
C6 N1 N3 119.67(14)
C6 N1 H1 119.2(12)
N3 N1 H1 120.7(12)
C3 N2 C4 118.41(13)
C7 N3 N1 116.35(13)
C22 C21 C26 119.27(14)
C22 C21 C27 119.93(14)
C26 C21 C27 120.78(14)
O4 C22 C23 117.61(16)
O4 C22 C21 122.88(15)
C23 C22 C21 119.50(16)
C24 C23 C22 120.11(16)
C24 C23 H23 119.9
C22 C23 H23 119.9
C23 C24 C25 121.40(15)
C23 C24 H24 119.3
C25 C24 H24 119.3
C26 C25 C24 118.92(16)
C26 C25 H25 120.5
C24 C25 H25 120.5
C25 C26 C21 120.79(16)
C25 C26 H26 119.6
C21 C26 H26 119.6
O3 C27 O2 123.53(14)
O3 C27 C21 122.02(15)
O2 C27 C21 114.45(14)
C27 O2 H2 114.7(16)
C22 O4 H4 102.5(17)

loop_
_geom_bond_atom_site_label_1
_geom_bond_atom_site_label_2
_geom_bond_distance
C1 C2 1.382(2)
C1 C5 1.388(2)
C1 C6 1.508(2)
C2 C3 1.387(2)
C2 H2A 0.95
C3 N2 1.332(2)
C3 H3 0.95
C4 N2 1.340(2)
C4 C5 1.374(2)
C4 H4A 0.95
C5 H5 0.95
C6 O1 1.209(2)
C6 N1 1.3502(19)
C7 N3 1.2916(19)
C7 C14 1.480(2)
C7 C8 1.493(2)
C8 C9 1.388(2)
C8 C13 1.393(2)
C9 C10 1.386(2)
C9 H19 0.95
C10 C11 1.374(2)
C10 H18 0.95
C11 C12 1.379(3)
C11 H17 0.95
C12 C13 1.383(2)
C12 H16 0.95
C13 H15 0.95
C14 C15 1.391(2)
C14 C19 1.393(2)
C15 C16 1.385(2)
C15 H8 0.95
C16 C17 1.389(2)
C16 H9 0.95
C17 C18 1.383(2)
C17 C20 1.500(2)
C18 C19 1.392(2)
C18 H10 0.95
C19 H11 0.95
C20 H12 0.98
C20 H13 0.98
C20 H14 0.98
N1 N3 1.3841(17)
N1 H1 0.864(19)
C21 C22 1.396(2)
C21 C26 1.397(2)
C21 C27 1.485(2)
C22 O4 1.354(2)
C22 C23 1.396(2)
C23 C24 1.365(3)
C23 H23 0.95
C24 C25 1.386(2)
C24 H24 0.95
C25 C26 1.384(2)
C25 H25 0.95
C26 H26 0.95
C27 O3 1.2320(19)
C27 O2 1.3000(19)
O2 H2 0.97(3)
O4 H4 0.90(3)

loop_
_geom_hbond_atom_site_label_D
_geom_hbond_atom_site_label_H
_geom_hbond_atom_site_label_A
_geom_hbond_distance_DH
_geom_hbond_distance_HA
_geom_hbond_distance_DA
_geom_hbond_angle_DHA
O2 H2 N2 0.97(3) 1.61(3) 2.5704(16) 171(3)
O4 H4 O3 0.90(3) 1.77(3) 2.6073(19) 154(3)

loop_
_geom_torsion_atom_site_label_1
_geom_torsion_atom_site_label_2
_geom_torsion_atom_site_label_3
_geom_torsion_atom_site_label_4
_geom_torsion
C5 C1 C2 C3 0.1(2)
C6 C1 C2 C3 -178.02(13)
C1 C2 C3 N2 0.9(2)
N2 C4 C5 C1 0.0(2)
C2 C1 C5 C4 -0.5(2)
C6 C1 C5 C4 177.75(13)
C2 C1 C6 O1 159.27(16)
C5 C1 C6 O1 -18.8(2)
C2 C1 C6 N1 -20.1(2)
C5 C1 C6 N1 161.77(13)
N3 C7 C8 C9 63.5(2)
C14 C7 C8 C9 -120.60(15)
N3 C7 C8 C13 -114.07(17)
C14 C7 C8 C13 61.87(18)
C13 C8 C9 C10 0.1(2)
C7 C8 C9 C10 -177.41(14)
C8 C9 C10 C11 -0.2(2)
C9 C10 C11 C12 0.3(3)
C10 C11 C12 C13 -0.4(3)
C11 C12 C13 C8 0.4(2)
C9 C8 C13 C12 -0.2(2)
C7 C8 C13 C12 177.39(14)
N3 C7 C14 C15 23.1(2)
C8 C7 C14 C15 -153.12(14)
N3 C7 C14 C19 -158.21(14)
C8 C7 C14 C19 25.6(2)
C19 C14 C15 C16 -1.2(2)
C7 C14 C15 C16 177.53(13)
C14 C15 C16 C17 1.5(2)
C15 C16 C17 C18 -0.2(2)
C15 C16 C17 C20 179.38(14)
C16 C17 C18 C19 -1.3(2)
C20 C17 C18 C19 179.12(14)
C17 C18 C19 C14 1.6(2)
C15 C14 C19 C18 -0.3(2)
C7 C14 C19 C18 -179.02(13)
O1 C6 N1 N3 -2.0(2)
C1 C6 N1 N3 177.38(12)
C2 C3 N2 C4 -1.3(2)
C5 C4 N2 C3 0.9(2)
C14 C7 N3 N1 -176.66(12)
C8 C7 N3 N1 -0.6(2)
C6 N1 N3 C7 170.50(13)
C26 C21 C22 O4 -178.05(14)
C27 C21 C22 O4 0.7(2)
C26 C21 C22 C23 0.7(2)
C27 C21 C22 C23 179.45(14)
O4 C22 C23 C24 178.95(15)
C21 C22 C23 C24 0.1(2)
C22 C23 C24 C25 -0.7(3)
C23 C24 C25 C26 0.4(2)
C24 C25 C26 C21 0.5(2)
C22 C21 C26 C25 -1.0(2)
C27 C21 C26 C25 -179.73(14)
C22 C21 C27 O3 3.2(2)
C26 C21 C27 O3 -178.13(15)
C22 C21 C27 O2 -176.27(14)
C26 C21 C27 O2 2.4(2)
